data_1567839
loop_
_publ_author_name
'Yan, Chong-Chong'
'Tang, Si-Fu'

_publ_section_title
;
 Rational design of heterostructural heterometallic phosphonates as highly
 efficient electrocatalysts for overall water splitting under alkaline
 conditions
;
_journal_issue 24
_journal_name_full 'Catalysis Science &amp; Technology'
_journal_page_first 7417
_journal_page_last 7426
_journal_paper_doi 10.1039/D2CY01673G
_journal_volume 12
_journal_year 2022
_chemical_formula_sum 'C8 H16 Co2 O20 P4'
_chemical_formula_weight 673.95
_space_group_crystal_system monoclinic
_space_group_IT_number 14
_space_group_name_Hall '-P 2yn'
_space_group_name_H-M_alt 'P 1 21/n 1'
_atom_sites_solution_hydrogens mixed
_audit_creation_method SHELXL-2014
_audit_update_record
;
2022-04-14 deposited with the CCDC.	2022-10-25 downloaded from the CCDC.
;
_cell_angle_alpha 90
_cell_angle_beta 105.318(2)
_cell_angle_gamma 90
_cell_formula_units_Z 2
_cell_length_a 6.8699(3)
_cell_length_b 19.1850(9)
_cell_length_c 8.3920(4)
_cell_measurement_reflns_used 11695
_cell_measurement_temperature 293(2)
_cell_measurement_theta_max 24.99
_cell_measurement_theta_min 3.293
_cell_volume 1066.76(9)
_computing_cell_refinement 'Bruker XSCANS'
_computing_data_collection 'Bruker XSCANS'
_computing_data_reduction 'Bruker SHELXTL'
_computing_molecular_graphics 'Bruker SHELXTL'
_computing_publication_material 'Bruker SHELXTL'
_computing_structure_refinement 'SHELXL-2014 (Sheldrick, 2014)'
_computing_structure_solution 'Bruker SHELXTL'
_diffrn_ambient_temperature 293(2)
_diffrn_measured_fraction_theta_full 0.967
_diffrn_measured_fraction_theta_max 0.997
_diffrn_measurement_device_type 'Bruker P4'
_diffrn_measurement_method '\w scans'
_diffrn_radiation_type MoK\a
_diffrn_radiation_wavelength 0.71073
_diffrn_reflns_av_R_equivalents 0.0644
_diffrn_reflns_av_unetI/netI 0.0418
_diffrn_reflns_Laue_measured_fraction_full 0.967
_diffrn_reflns_Laue_measured_fraction_max 0.997
_diffrn_reflns_limit_h_max 8
_diffrn_reflns_limit_h_min -8
_diffrn_reflns_limit_k_max 22
_diffrn_reflns_limit_k_min -22
_diffrn_reflns_limit_l_max 9
_diffrn_reflns_limit_l_min -9
_diffrn_reflns_number 14293
_diffrn_reflns_point_group_measured_fraction_full 0.967
_diffrn_reflns_point_group_measured_fraction_max 0.997
_diffrn_reflns_theta_full 25.242
_diffrn_reflns_theta_max 24.990
_diffrn_reflns_theta_min 3.293
_diffrn_source 'sealed tube'
_exptl_absorpt_coefficient_mu 1.952
_exptl_absorpt_correction_T_max 0.921
_exptl_absorpt_correction_T_min 0.833
_exptl_absorpt_correction_type multi-scan
_exptl_crystal_colour pink
_exptl_crystal_density_diffrn 2.098
_exptl_crystal_description prism
_exptl_crystal_F_000 676
_exptl_crystal_size_max 0.179
_exptl_crystal_size_mid 0.078
_exptl_crystal_size_min 0.042
_refine_diff_density_max 0.697
_refine_diff_density_min -0.536
_refine_diff_density_rms 0.103
_refine_ls_extinction_method none
_refine_ls_goodness_of_fit_ref 1.043
_refine_ls_hydrogen_treatment constr
_refine_ls_matrix_type full
_refine_ls_number_parameters 154
_refine_ls_number_reflns 1865
_refine_ls_number_restraints 0
_refine_ls_restrained_S_all 1.043
_refine_ls_R_factor_all 0.0545
_refine_ls_R_factor_gt 0.0376
_refine_ls_shift/su_max 0.000
_refine_ls_shift/su_mean 0.000
_refine_ls_structure_factor_coef Fsqd
_refine_ls_weighting_details 'w=1/[\s^2^(Fo^2^)+(0.0428P)^2^+2.5150P] where P=(Fo^2^+2Fc^2^)/3'
_refine_ls_weighting_scheme calc
_refine_ls_wR_factor_gt 0.0859
_refine_ls_wR_factor_ref 0.0927
_reflns_Friedel_coverage 0.000
_reflns_number_gt 1499
_reflns_number_total 1865
_reflns_threshold_expression 'I > 2\s(I)'
_cod_data_source_file d2cy01673g2.cif
_cod_data_source_block 1
_cod_depositor_comments 'Adding full bibliography for 1567839--1567840.cif.'
_cod_original_sg_symbol_H-M 'P 21/n'
_cod_database_code 1567839
_shelx_space_group_comment
;
The symmetry employed for this shelxl refinement is uniquely defined
by the following loop, which should always be used as a source of
symmetry information in preference to the above space-group names.
They are only intended as comments.
;
_shelxl_version_number 2014-3

loop_
_space_group_symop_operation_xyz
'x, y, z'
'-x+1/2, y+1/2, -z+1/2'
'-x, -y, -z'
'x-1/2, -y-1/2, z-1/2'

loop_
_atom_site_label
_atom_site_type_symbol
_atom_site_fract_x
_atom_site_fract_y
_atom_site_fract_z
_atom_site_U_iso_or_equiv
_atom_site_adp_type
_atom_site_occupancy
_atom_site_site_symmetry_order
_atom_site_calc_flag
_atom_site_refinement_flags_posn
_atom_site_refinement_flags_adp
_atom_site_refinement_flags_occupancy
_atom_site_disorder_assembly
_atom_site_disorder_group
Co1 Co 0.36598(8) 0.20396(3) 0.91637(7) 0.01307(19) Uani 1 1 d . . . . .
P1 P 0.40567(16) 0.31736(5) 1.18945(12) 0.0121(3) Uani 1 1 d . . . . .
P2 P 0.73004(15) 0.30388(5) 1.01345(13) 0.0124(3) Uani 1 1 d . . . . .
O1 O 0.3418(4) 0.31934(14) 0.8691(3) 0.0155(6) Uani 1 1 d . . . . .
O1W O 0.4578(5) 0.10214(16) 0.9957(4) 0.0298(8) Uani 1 1 d . . . . .
H1W H 0.3888 0.0837 1.0549 0.045 Uiso 1 1 d R U . . .
H2W H 0.5767 0.0899 1.0471 0.045 Uiso 1 1 d R U . . .
O2 O 0.5698(4) 0.32622(15) 1.3466(3) 0.0165(7) Uani 1 1 d . . . . .
O3 O 0.2273(4) 0.36673(15) 1.1948(3) 0.0193(7) Uani 1 1 d . . . . .
O4 O 0.3348(4) 0.24325(14) 1.1438(3) 0.0166(7) Uani 1 1 d . . . . .
O5 O 0.8832(4) 0.31691(14) 1.1771(3) 0.0151(6) Uani 1 1 d . . . . .
O6 O 0.8082(5) 0.33938(15) 0.8748(3) 0.0201(7) Uani 1 1 d . . . . .
O7 O 0.6702(4) 0.22930(14) 0.9761(3) 0.0177(7) Uani 1 1 d . . . . .
C1 C 0.4917(6) 0.3486(2) 1.0114(5) 0.0119(9) Uani 1 1 d . . . . .
C2 C 0.4981(6) 0.4271(2) 1.0061(5) 0.0127(9) Uani 1 1 d . . . . .
C3 C 0.6659(7) 0.4645(2) 1.0937(5) 0.0195(10) Uani 1 1 d . . . . .
H3A H 0.7779 0.4409 1.1575 0.023 Uiso 1 1 calc R U . . .
C4 C 0.6672(6) 0.5363(2) 1.0865(5) 0.0175(10) Uani 1 1 d . . . . .
H4A H 0.7810 0.5605 1.1448 0.021 Uiso 1 1 calc R U . . .
O2W O 0.3915(5) 0.39217(18) 0.5946(4) 0.0349(9) Uani 1 1 d . . . . .
H3W H 0.3329 0.4280 0.5446 0.052 Uiso 1 1 d R U . . .
H4W H 0.4941 0.3686 0.6452 0.052 Uiso 1 1 d R U . . .
O3W O 0.2585(7) 0.0219(2) 1.1969(5) 0.0531(11) Uani 1 1 d . . . . .
H5W H 0.1706 0.0079 1.1115 0.080 Uiso 1 1 d R U . . .
H6W H 0.3666 0.0386 1.2593 0.080 Uiso 1 1 d R U . . .

loop_
_atom_site_aniso_label
_atom_site_aniso_U_11
_atom_site_aniso_U_22
_atom_site_aniso_U_33
_atom_site_aniso_U_23
_atom_site_aniso_U_13
_atom_site_aniso_U_12
Co1 0.0132(3) 0.0137(3) 0.0116(3) -0.0016(2) 0.0022(2) -0.0018(2)
P1 0.0120(6) 0.0122(6) 0.0123(6) 0.0000(4) 0.0038(4) 0.0002(4)
P2 0.0128(6) 0.0117(6) 0.0131(6) 0.0002(4) 0.0041(4) -0.0001(4)
O1 0.0160(15) 0.0119(14) 0.0159(15) -0.0031(11) -0.0004(12) -0.0023(12)
O1W 0.0258(18) 0.0233(18) 0.0374(19) 0.0108(15) 0.0035(15) 0.0026(14)
O2 0.0119(15) 0.0224(16) 0.0145(15) -0.0014(12) 0.0024(12) 0.0016(12)
O3 0.0171(16) 0.0190(16) 0.0226(17) -0.0006(13) 0.0067(13) 0.0028(13)
O4 0.0255(17) 0.0139(15) 0.0117(15) -0.0005(12) 0.0074(13) -0.0028(13)
O5 0.0114(15) 0.0199(16) 0.0139(15) 0.0002(12) 0.0030(12) -0.0017(12)
O6 0.0285(18) 0.0172(16) 0.0186(16) 0.0005(13) 0.0133(14) 0.0001(13)
O7 0.0158(15) 0.0125(15) 0.0233(16) -0.0020(12) 0.0027(13) 0.0006(12)
C1 0.011(2) 0.013(2) 0.011(2) 0.0000(16) 0.0015(17) 0.0001(17)
C2 0.015(2) 0.013(2) 0.013(2) -0.0012(17) 0.0066(17) 0.0016(17)
C3 0.019(2) 0.015(2) 0.023(2) 0.0033(18) 0.002(2) 0.0043(18)
C4 0.016(2) 0.012(2) 0.022(2) -0.0030(18) 0.0014(19) -0.0026(18)
O2W 0.036(2) 0.036(2) 0.0301(19) -0.0036(16) 0.0049(16) 0.0025(17)
O3W 0.056(3) 0.050(3) 0.056(3) 0.006(2) 0.020(2) 0.002(2)

loop_
_atom_type_symbol
_atom_type_description
_atom_type_scat_dispersion_real
_atom_type_scat_dispersion_imag
_atom_type_scat_source
C C 0.0033 0.0016 'International Tables Vol C Tables 4.2.6.8 and 6.1.1.4'
H H 0.0000 0.0000 'International Tables Vol C Tables 4.2.6.8 and 6.1.1.4'
O O 0.0106 0.0060 'International Tables Vol C Tables 4.2.6.8 and 6.1.1.4'
P P 0.1023 0.0942 'International Tables Vol C Tables 4.2.6.8 and 6.1.1.4'
Co Co 0.3494 0.9721 'International Tables Vol C Tables 4.2.6.8 and 6.1.1.4'

loop_
_geom_angle_atom_site_label_1
_geom_angle_atom_site_label_2
_geom_angle_atom_site_label_3
_geom_angle
_geom_angle_site_symmetry_1
_geom_angle_site_symmetry_3
_geom_angle_publ_flag
O2 Co1 O7 176.01(11) 4_565 . ?
O2 Co1 O5 88.57(11) 4_565 4_565 ?
O7 Co1 O5 88.15(11) . 4_565 ?
O2 Co1 O1W 91.16(12) 4_565 . ?
O7 Co1 O1W 86.70(12) . . ?
O5 Co1 O1W 92.16(12) 4_565 . ?
O2 Co1 O4 91.65(11) 4_565 . ?
O7 Co1 O4 91.97(11) . . ?
O5 Co1 O4 169.84(11) 4_565 . ?
O1W Co1 O4 97.98(12) . . ?
O2 Co1 O1 101.92(11) 4_565 . ?
O7 Co1 O1 80.48(10) . . ?
O5 Co1 O1 92.26(10) 4_565 . ?
O1W Co1 O1 166.29(12) . . ?
O4 Co1 O1 77.76(10) . . ?
O2 P1 O4 116.36(16) . . ?
O2 P1 O3 108.64(16) . . ?
O4 P1 O3 111.95(17) . . ?
O2 P1 C1 110.34(17) . . ?
O4 P1 C1 104.43(17) . . ?
O3 P1 C1 104.40(17) . . ?
O7 P2 O5 115.72(16) . . ?
O7 P2 O6 112.95(16) . . ?
O5 P2 O6 108.10(16) . . ?
O7 P2 C1 104.36(17) . . ?
O5 P2 C1 109.52(17) . . ?
O6 P2 C1 105.64(17) . . ?
C1 O1 Co1 103.3(2) . . ?
P1 O2 Co1 132.73(17) . 4_666 ?
P1 O4 Co1 117.34(16) . . ?
P2 O5 Co1 129.82(16) . 4_666 ?
P2 O7 Co1 118.51(16) . . ?
O1 C1 C2 112.2(3) . . ?
O1 C1 P2 105.1(2) . . ?
C2 C1 P2 115.6(3) . . ?
O1 C1 P1 103.3(2) . . ?
C2 C1 P1 111.5(3) . . ?
P2 C1 P1 108.4(2) . . ?
C4 C2 C3 118.4(4) 3_667 . ?
C4 C2 C1 119.8(4) 3_667 . ?
C3 C2 C1 121.8(4) . . ?
C4 C3 C2 120.4(4) . . ?
C3 C4 C2 121.2(4) . 3_667 ?

loop_
_geom_bond_atom_site_label_1
_geom_bond_atom_site_label_2
_geom_bond_distance
_geom_bond_site_symmetry_2
_geom_bond_publ_flag
Co1 O2 2.046(3) 4_565 ?
Co1 O7 2.074(3) . ?
Co1 O5 2.082(3) 4_565 ?
Co1 O1W 2.106(3) . ?
Co1 O4 2.115(3) . ?
Co1 O1 2.247(3) . ?
P1 O2 1.501(3) . ?
P1 O4 1.519(3) . ?
P1 O3 1.559(3) . ?
P1 C1 1.845(4) . ?
P2 O7 1.499(3) . ?
P2 O5 1.514(3) . ?
P2 O6 1.560(3) . ?
P2 C1 1.845(4) . ?
O1 C1 1.467(5) . ?
O2 Co1 2.046(3) 4_666 ?
O5 Co1 2.082(3) 4_666 ?
C1 C2 1.508(5) . ?
C2 C4 1.387(6) 3_667 ?
C2 C3 1.392(6) . ?
C3 C4 1.379(6) . ?
C4 C2 1.387(6) 3_667 ?
